data_7720785
loop_
_publ_author_name
'Suwa, Keisuke'
'Ito, Shunichiro'
'Tanaka, Kazuo'

_publ_section_title
;
 Phosphorescence properties of boron &#x3b2;-diketiminate complexes
 modulated by spiro structures.
;
_journal_issue 15
_journal_name_full 'Dalton transactions (Cambridge, England : 2003)'
_journal_page_first 6035
_journal_page_last 6043
_journal_paper_doi 10.1039/d6dt00417b
_journal_volume 55
_journal_year 2026
_chemical_formula_moiety '2(C45 H41 B N2), C6 H12'
_chemical_formula_sum 'C96 H94 B2 N4'
_chemical_formula_weight 1325.37
_space_group_crystal_system orthorhombic
_space_group_IT_number 19
_space_group_name_Hall 'P 2ac 2ab'
_space_group_name_H-M_alt 'P 21 21 21'
_atom_sites_solution_hydrogens geom
_atom_sites_solution_primary dual
_audit_creation_date 2026-02-07
_audit_creation_method
;
Olex2 1.5
(compiled 2025.07.13 svn.rb7424aed for OlexSys, GUI svn.r7314)
;
_audit_update_record
;
2026-02-07 deposited with the CCDC.	2026-03-17 downloaded from the CCDC.
;
_cell_angle_alpha 90
_cell_angle_beta 90
_cell_angle_gamma 90
_cell_formula_units_Z 4
_cell_length_a 14.271(3)
_cell_length_b 15.990(3)
_cell_length_c 33.520(6)
_cell_measurement_reflns_used 25112
_cell_measurement_temperature 150
_cell_measurement_theta_max 27.5
_cell_measurement_theta_min 3.1
_cell_volume 7649(3)
_computing_cell_refinement
;
CrystalClear-SM Expert 2.1 b46 (Rigaku, 2016)
;
_computing_data_collection
;
CrystalClear-SM Expert 2.1 b46 (Rigaku, 2016)
;
_computing_data_reduction
;
CrystalClear-SM Expert 2.1 b46 (Rigaku, 2016)
;
_computing_molecular_graphics 'Olex2 1.5 (Dolomanov et al., 2009)'
_computing_publication_material 'Olex2 1.5 (Dolomanov et al., 2009)'
_computing_structure_refinement 'SHELXL 2019/3 (Sheldrick, 2015)'
_computing_structure_solution 'SHELXT 2018/2 (Sheldrick, 2018)'
_diffrn_ambient_temperature 150
_diffrn_detector_area_resol_mean 28.5714
_diffrn_measured_fraction_theta_full 0.997
_diffrn_measured_fraction_theta_max 0.996
_diffrn_measurement_details
;
scan:
	Number of images: 360
	           Slice: -110.0000 - 70.0000
	     Image width: 0.5000
	        Exp time: 8.0000
	   Rotation axis: Omega
	           Omega: 0.0000
	             Chi: 45.0000
	             Phi: 0.0000
	             XTD: 44.9262
	          2theta: -20.0639
scan:
	Number of images: 360
	           Slice: -110.0000 - 70.0000
	     Image width: 0.5000
	        Exp time: 8.0000
	   Rotation axis: Omega
	           Omega: 0.0000
	             Chi: 45.0000
	             Phi: 90.0000
	             XTD: 44.9262
	          2theta: -20.0639
;
_diffrn_measurement_device
;
AFC10: Fixed Chi 2 circle
;
_diffrn_measurement_device_type
;
Rigaku Saturn724+ (4x4 bin mode)
;
_diffrn_measurement_method 'profile data from \w-scans'
_diffrn_measurement_specimen_support Loop
_diffrn_radiation_type MoK\a
_diffrn_radiation_wavelength 0.71075
_diffrn_reflns_av_R_equivalents 0.0759
_diffrn_reflns_av_unetI/netI 0.0698
_diffrn_reflns_Laue_measured_fraction_full 0.997
_diffrn_reflns_Laue_measured_fraction_max 0.996
_diffrn_reflns_limit_h_max 18
_diffrn_reflns_limit_h_min -16
_diffrn_reflns_limit_k_max 20
_diffrn_reflns_limit_k_min -20
_diffrn_reflns_limit_l_max 43
_diffrn_reflns_limit_l_min -43
_diffrn_reflns_number 61057
_diffrn_reflns_point_group_measured_fraction_full 0.998
_diffrn_reflns_point_group_measured_fraction_max 0.996
_diffrn_reflns_theta_full 25.242
_diffrn_reflns_theta_max 27.505
_diffrn_reflns_theta_min 3.094
_diffrn_source_current 24.0
_diffrn_source_power 1.2
_diffrn_source_voltage 50.0
_exptl_absorpt_coefficient_mu 0.066
_exptl_absorpt_correction_T_max 1.000
_exptl_absorpt_correction_T_min 0.863
_exptl_absorpt_correction_type multi-scan
_exptl_absorpt_process_details '(REQAB; Rigaku, 1998)'
_exptl_crystal_colour Yellow
_exptl_crystal_density_diffrn 1.151
_exptl_crystal_description Prism
_exptl_crystal_F_000 2832
_exptl_crystal_preparation Loop
_exptl_crystal_size_max 0.27
_exptl_crystal_size_mid 0.266
_exptl_crystal_size_min 0.188
_refine_diff_density_max 0.421
_refine_diff_density_min -0.336
_refine_diff_density_rms 0.045
_refine_ls_abs_structure_details
;
 Flack x determined using 5279 quotients [(I+)-(I-)]/[(I+)+(I-)]
 (Parsons, Flack and Wagner, Acta Cryst. B69 (2013) 249-259).
;
_refine_ls_abs_structure_Flack -0.1(10)
_refine_ls_extinction_method none
_refine_ls_goodness_of_fit_ref 1.027
_refine_ls_hydrogen_treatment constr
_refine_ls_matrix_type full
_refine_ls_number_parameters 933
_refine_ls_number_reflns 17527
_refine_ls_number_restraints 0
_refine_ls_restrained_S_all 1.027
_refine_ls_R_factor_all 0.0618
_refine_ls_R_factor_gt 0.0544
_refine_ls_shift/su_max 0.000
_refine_ls_shift/su_mean 0.000
_refine_ls_structure_factor_coef Fsqd
_refine_ls_weighting_details 'w=1/[\s^2^(Fo^2^)+(0.0789P)^2^] where P=(Fo^2^+2Fc^2^)/3'
_refine_ls_weighting_scheme calc
_refine_ls_wR_factor_gt 0.1410
_refine_ls_wR_factor_ref 0.1476
_reflns_Friedel_coverage 0.833
_reflns_Friedel_fraction_full 0.999
_reflns_Friedel_fraction_max 0.996
_reflns_number_gt 15278
_reflns_number_total 17527
_reflns_threshold_expression 'I > 2\s(I)'
_cod_data_source_file d6dt00417b2.cif
_cod_data_source_block Mes_FL
_cod_depositor_comments
;
The following automatic conversions were performed:

data item '_exptl_absorpt_correction_type' value 'Multi-scan' was
changed to 'multi-scan' in accordance with the
/home/data/users/saulius/crontab/automatic-downloads/rss-feeds/RSC/lib/dictionaries/cif_core.dic
dictionary named 'cif_core.dic' version 2.4.2 last updated on
2011-04-26.

Automatic conversion script
Id: cif_fix_values 8170 2020-07-09 18:12:32Z antanas 

 Adding full bibliography for 7720785--7720789.cif.
;
_cod_original_cell_volume 7649(2)
_cod_database_code 7720785
_shelx_shelxl_version_number 2019/3
_shelx_space_group_comment
;
The symmetry employed for this shelxl refinement is uniquely defined
by the following loop, which should always be used as a source of
symmetry information in preference to the above space-group names.
They are only intended as comments.
;
_shelx_estimated_absorpt_t_max 0.988
_shelx_estimated_absorpt_t_min 0.983
_olex2_refinement_description
;
1. Fixed Uiso
 At 1.2 times of:
  All C(H) groups, All C(H,H) groups
 At 1.5 times of:
  All C(H,H,H) groups
2.a Secondary CH2 refined with riding coordinates:
 C5C(H5CA,H5CB), C4C(H4CA,H4CB)
2.b Aromatic/amide H refined with riding coordinates:
 C35B(H35B), C2A(H2A), C27A(H27A), C2B(H2B), C35A(H35A), C36B(H36B),
 C27B(H27B), C14B(H14B), C15B(H15B), C44B(H44B), C18B(H18B), C45B(H45B),
 C45A(H45A), C15A(H15A), C36A(H36A), C5B(H5B), C38B(H38B), C20A(H20A),
 C11B(H11B), C37A(H37A), C37B(H37B), C6B(H6B), C18A(H18A), C29B(H29B),
 C29A(H29A), C44A(H44A), C38A(H38A), C9B(H9B), C12B(H12B), C7B(H7B), C20B(H20B),
  C13A(H13A), C42A(H42A), C12A(H12A), C11A(H11A), C14A(H14A), C5A(H5A),
 C43B(H43B), C13B(H13B), C43A(H43A), C8B(H8B), C42B(H42B), C9A(H9A), C8A(H8A),
 C6A(H6A), C7A(H7A), C3C(H3C), C2C(H2C)
2.c Idealised Me refined as rotating group:
 C22A(H22A,H22B,H22C), C31A(H31A,H31B,H31C), C24A(H24A,H24B,H24C), C31B(H31D,
 H31E,H31F), C33A(H33A,H33B,H33C), C22B(H22D,H22E,H22F), C24B(H24D,H24E,H24F),
 C33B(H33D,H33E,H33F), C32A(H32A,H32B,H32C), C23A(H23A,H23B,H23C), C23B(H23D,
 H23E,H23F), C32B(H32D,H32E,H32F), C1C(H1CA,H1CB,H1CC), C6C(H6CA,H6CB,H6CC)
;
_olex2_submission_special_instructions 'No special instructions were received'

loop_
_space_group_symop_operation_xyz
'x, y, z'
'-x+1/2, -y, z+1/2'
'-x, y+1/2, -z+1/2'
'x+1/2, -y+1/2, -z'

loop_
_atom_site_label
_atom_site_type_symbol
_atom_site_fract_x
_atom_site_fract_y
_atom_site_fract_z
_atom_site_U_iso_or_equiv
_atom_site_adp_type
_atom_site_occupancy
_atom_site_site_symmetry_order
_atom_site_calc_flag
_atom_site_refinement_flags_posn
_atom_site_refinement_flags_adp
_atom_site_refinement_flags_occupancy
_atom_site_disorder_assembly
_atom_site_disorder_group
N1A N 0.70034(16) 0.38506(13) 0.58978(6) 0.0240(4) Uani 1 1 d . . . . .
N2B N 0.74855(15) 0.48066(13) 0.34284(6) 0.0240(4) Uani 1 1 d . . . . .
N2A N 0.72852(15) 0.54121(13) 0.59529(6) 0.0243(4) Uani 1 1 d . . . . .
N1B N 0.58137(15) 0.52248(13) 0.32926(6) 0.0249(5) Uani 1 1 d . . . . .
C35B C 0.64465(19) 0.59134(17) 0.42287(8) 0.0274(6) Uani 1 1 d . . . . .
H35B H 0.610211 0.541273 0.427102 0.033 Uiso 1 1 calc R U . . .
C17A C 0.6038(2) 0.26523(16) 0.61112(8) 0.0268(5) Uani 1 1 d . . . . .
C25A C 0.72430(18) 0.61570(16) 0.61996(8) 0.0244(5) Uani 1 1 d . . . . .
C34B C 0.68031(18) 0.60852(16) 0.38516(8) 0.0241(5) Uani 1 1 d . . . . .
C39B C 0.72925(18) 0.68433(16) 0.38012(8) 0.0262(5) Uani 1 1 d . . . . .
C41A C 0.4855(2) 0.51833(16) 0.59022(9) 0.0291(6) Uani 1 1 d . . . . .
C16A C 0.68804(19) 0.30930(15) 0.61302(8) 0.0243(5) Uani 1 1 d . . . . .
C25B C 0.82128(19) 0.47071(16) 0.37282(8) 0.0255(5) Uani 1 1 d . . . . .
C26A C 0.77416(19) 0.61666(17) 0.65588(8) 0.0273(6) Uani 1 1 d . . . . .
C26B C 0.8018(2) 0.42321(17) 0.40686(8) 0.0283(6) Uani 1 1 d . . . . .
C3A C 0.78966(19) 0.53508(16) 0.56520(8) 0.0258(5) Uani 1 1 d . . . . .
C2A C 0.7990(2) 0.45871(16) 0.54513(8) 0.0293(6) Uani 1 1 d . . . . .
H2A H 0.830917 0.457788 0.520269 0.035 Uiso 1 1 calc R U . . .
C27A C 0.7679(2) 0.68704(17) 0.68046(8) 0.0302(6) Uani 1 1 d . . . . .
H27A H 0.802325 0.688085 0.704711 0.036 Uiso 1 1 calc R U . . .
C19A C 0.6678(2) 0.16180(17) 0.65712(9) 0.0329(6) Uani 1 1 d . . . . .
C2B C 0.66779(19) 0.43715(17) 0.28490(8) 0.0291(6) Uani 1 1 d . . . . .
H2B H 0.673124 0.415721 0.258565 0.035 Uiso 1 1 calc R U . . .
C34A C 0.59109(19) 0.47243(16) 0.64035(8) 0.0265(5) Uani 1 1 d . . . . .
C35A C 0.6129(2) 0.44747(17) 0.67923(8) 0.0303(6) Uani 1 1 d . . . . .
H35A H 0.673470 0.425825 0.684859 0.036 Uiso 1 1 calc R U . . .
C1B C 0.58354(19) 0.47281(16) 0.29704(8) 0.0265(5) Uani 1 1 d . . . . .
C36B C 0.6586(2) 0.64632(18) 0.45455(8) 0.0313(6) Uani 1 1 d . . . . .
H36B H 0.633863 0.633529 0.480152 0.038 Uiso 1 1 calc R U . . .
C30A C 0.67155(19) 0.68522(16) 0.60821(8) 0.0272(5) Uani 1 1 d . . . . .
C10B C 0.82042(19) 0.37113(17) 0.30009(8) 0.0278(6) Uani 1 1 d . . . . .
C16B C 0.49705(18) 0.53258(17) 0.35244(8) 0.0260(5) Uani 1 1 d . . . . .
C30B C 0.90882(19) 0.50835(17) 0.36750(8) 0.0293(6) Uani 1 1 d . . . . .
C21A C 0.76159(19) 0.28176(16) 0.63724(8) 0.0267(5) Uani 1 1 d . . . . .
C27B C 0.8713(2) 0.41436(18) 0.43581(8) 0.0338(6) Uani 1 1 d . . . . .
H27B H 0.858809 0.381135 0.458700 0.041 Uiso 1 1 calc R U . . .
C14B C 0.9279(2) 0.3229(2) 0.24949(10) 0.0381(7) Uani 1 1 d . . . . .
H14B H 0.956169 0.329878 0.224061 0.046 Uiso 1 1 calc R U . . .
C3B C 0.74557(19) 0.43211(16) 0.31085(8) 0.0246(5) Uani 1 1 d . . . . .
C39A C 0.5002(2) 0.50214(16) 0.63309(8) 0.0291(6) Uani 1 1 d . . . . .
C10A C 0.85085(19) 0.60439(16) 0.55073(8) 0.0279(6) Uani 1 1 d . . . . .
C15B C 0.8603(2) 0.37874(18) 0.26223(9) 0.0313(6) Uani 1 1 d . . . . .
H15B H 0.840863 0.422717 0.245076 0.038 Uiso 1 1 calc R U . . .
C40B C 0.72267(18) 0.63077(16) 0.31395(8) 0.0257(5) Uani 1 1 d . . . . .
C28A C 0.7127(2) 0.75559(17) 0.67044(9) 0.0317(6) Uani 1 1 d . . . . .
C1A C 0.76327(19) 0.38405(16) 0.56021(8) 0.0270(5) Uani 1 1 d . . . . .
C40A C 0.56507(18) 0.49406(15) 0.56798(8) 0.0258(5) Uani 1 1 d . . . . .
C44B C 0.7911(2) 0.7024(2) 0.25705(9) 0.0381(7) Uani 1 1 d . . . . .
H44B H 0.802473 0.705130 0.229157 0.046 Uiso 1 1 calc R U . . .
C18B C 0.38110(19) 0.6207(2) 0.38215(8) 0.0332(6) Uani 1 1 d . . . . .
H18B H 0.354559 0.674657 0.385719 0.040 Uiso 1 1 calc R U . . .
C21B C 0.4564(2) 0.46249(18) 0.37080(8) 0.0309(6) Uani 1 1 d . . . . .
C45B C 0.7396(2) 0.63588(18) 0.27284(9) 0.0326(6) Uani 1 1 d . . . . .
H45B H 0.715855 0.593803 0.255569 0.039 Uiso 1 1 calc R U . . .
C17B C 0.45885(19) 0.61220(17) 0.35760(8) 0.0276(6) Uani 1 1 d . . . . .
C45A C 0.5598(2) 0.50090(17) 0.52629(9) 0.0312(6) Uani 1 1 d . . . . .
H45A H 0.611117 0.483032 0.510385 0.037 Uiso 1 1 calc R U . . .
C15A C 0.8585(2) 0.61417(19) 0.50923(9) 0.0343(6) Uani 1 1 d . . . . .
H15A H 0.824221 0.578150 0.492048 0.041 Uiso 1 1 calc R U . . .
C28B C 0.9581(2) 0.4527(2) 0.43215(9) 0.0377(7) Uani 1 1 d . . . . .
C36A C 0.5471(2) 0.45386(19) 0.70995(9) 0.0371(7) Uani 1 1 d . . . . .
H36A H 0.562808 0.436235 0.736173 0.045 Uiso 1 1 calc R U . . .
C5B C 0.4318(2) 0.51667(19) 0.26654(9) 0.0352(7) Uani 1 1 d . . . . .
H5B H 0.441134 0.570875 0.277438 0.042 Uiso 1 1 calc R U . . .
C38B C 0.7436(2) 0.73903(18) 0.41150(9) 0.0338(6) Uani 1 1 d . . . . .
H38B H 0.777319 0.789506 0.407388 0.041 Uiso 1 1 calc R U . . .
C20A C 0.7493(2) 0.20765(17) 0.65898(8) 0.0307(6) Uani 1 1 d . . . . .
H20A H 0.798875 0.188457 0.675537 0.037 Uiso 1 1 calc R U . . .
C41B C 0.75654(18) 0.69662(16) 0.33810(9) 0.0275(6) Uani 1 1 d . . . . .
C11B C 0.8488(2) 0.30579(18) 0.32455(9) 0.0364(7) Uani 1 1 d . . . . .
H11B H 0.822743 0.300106 0.350495 0.044 Uiso 1 1 calc R U . . .
C4B C 0.4968(2) 0.45412(18) 0.27402(8) 0.0299(6) Uani 1 1 d . . . . .
C37A C 0.4592(2) 0.48581(19) 0.70212(9) 0.0405(7) Uani 1 1 d . . . . .
H37A H 0.415096 0.491611 0.723155 0.049 Uiso 1 1 calc R U . . .
C37B C 0.7087(2) 0.72004(18) 0.44872(9) 0.0361(7) Uani 1 1 d . . . . .
H37B H 0.718841 0.757204 0.470411 0.043 Uiso 1 1 calc R U . . .
C6B C 0.3531(2) 0.5010(2) 0.24328(9) 0.0397(7) Uani 1 1 d . . . . .
H6B H 0.309016 0.544301 0.238362 0.048 Uiso 1 1 calc R U . . .
C18A C 0.5960(2) 0.19096(17) 0.63317(9) 0.0326(6) Uani 1 1 d . . . . .
H18A H 0.539515 0.159690 0.631591 0.039 Uiso 1 1 calc R U . . .
C29B C 0.9746(2) 0.49879(19) 0.39793(9) 0.0351(6) Uani 1 1 d . . . . .
H29B H 1.033853 0.525251 0.395004 0.042 Uiso 1 1 calc R U . . .
C29A C 0.6663(2) 0.75335(16) 0.63433(9) 0.0315(6) Uani 1 1 d . . . . .
H29A H 0.629239 0.800125 0.626869 0.038 Uiso 1 1 calc R U . . .
C22A C 0.5218(2) 0.29405(19) 0.58642(9) 0.0354(7) Uani 1 1 d . . . . .
H22A H 0.544684 0.319575 0.561694 0.053 Uiso 1 1 calc R U . . .
H22B H 0.485431 0.335289 0.601528 0.053 Uiso 1 1 calc R U . . .
H22C H 0.481876 0.246046 0.579970 0.053 Uiso 1 1 calc R U . . .
C44A C 0.4802(2) 0.53356(19) 0.50792(9) 0.0372(7) Uani 1 1 d . . . . .
H44A H 0.477813 0.538357 0.479692 0.045 Uiso 1 1 calc R U . . .
C19B C 0.3409(2) 0.5534(2) 0.40159(9) 0.0384(7) Uani 1 1 d . . . . .
C38A C 0.4349(2) 0.50955(19) 0.66360(10) 0.0389(7) Uani 1 1 d . . . . .
H38A H 0.374036 0.530714 0.658187 0.047 Uiso 1 1 calc R U . . .
C9B C 0.4816(2) 0.37519(19) 0.25779(9) 0.0358(7) Uani 1 1 d . . . . .
H9B H 0.525294 0.331519 0.262620 0.043 Uiso 1 1 calc R U . . .
C12B C 0.9151(2) 0.24871(19) 0.31121(10) 0.0394(7) Uani 1 1 d . . . . .
H12B H 0.933682 0.203753 0.327966 0.047 Uiso 1 1 calc R U . . .
C7B C 0.3390(2) 0.4225(2) 0.22735(10) 0.0439(8) Uani 1 1 d . . . . .
H7B H 0.285275 0.411839 0.211439 0.053 Uiso 1 1 calc R U . . .
C20B C 0.3783(2) 0.4751(2) 0.39521(9) 0.0376(7) Uani 1 1 d . . . . .
H20B H 0.350139 0.428216 0.407808 0.045 Uiso 1 1 calc R U . . .
C13A C 0.9669(2) 0.7268(2) 0.51750(10) 0.0415(7) Uani 1 1 d . . . . .
H13A H 1.005584 0.769099 0.506350 0.050 Uiso 1 1 calc R U . . .
C42A C 0.4059(2) 0.55034(19) 0.57185(10) 0.0383(7) Uani 1 1 d . . . . .
H42A H 0.353024 0.566109 0.587325 0.046 Uiso 1 1 calc R U . . .
C31A C 0.8383(2) 0.54635(19) 0.66799(9) 0.0361(7) Uani 1 1 d . . . . .
H31A H 0.871247 0.525093 0.644421 0.054 Uiso 1 1 calc R U . . .
H31B H 0.801391 0.501223 0.679990 0.054 Uiso 1 1 calc R U . . .
H31C H 0.884097 0.566982 0.687434 0.054 Uiso 1 1 calc R U . . .
C12A C 0.9621(2) 0.7164(2) 0.55837(10) 0.0418(8) Uani 1 1 d . . . . .
H12A H 0.998900 0.750954 0.575276 0.050 Uiso 1 1 calc R U . . .
C24A C 0.8533(2) 0.32777(18) 0.64125(10) 0.0366(7) Uani 1 1 d . . . . .
H24A H 0.902704 0.296438 0.627513 0.055 Uiso 1 1 calc R U . . .
H24B H 0.869313 0.333328 0.669555 0.055 Uiso 1 1 calc R U . . .
H24C H 0.847465 0.383456 0.629294 0.055 Uiso 1 1 calc R U . . .
C11A C 0.9044(2) 0.65645(19) 0.57493(9) 0.0353(7) Uani 1 1 d . . . . .
H11A H 0.901294 0.650658 0.603100 0.042 Uiso 1 1 calc R U . . .
C14A C 0.9150(2) 0.6753(2) 0.49309(10) 0.0400(7) Uani 1 1 d . . . . .
H14A H 0.918211 0.682002 0.464965 0.048 Uiso 1 1 calc R U . . .
C4A C 0.7977(2) 0.30465(17) 0.54246(9) 0.0338(6) Uani 1 1 d . . . . .
C31B C 0.7097(2) 0.3793(2) 0.41274(9) 0.0369(7) Uani 1 1 d . . . . .
H31D H 0.703226 0.334719 0.392849 0.055 Uiso 1 1 calc R U . . .
H31E H 0.658392 0.419446 0.409625 0.055 Uiso 1 1 calc R U . . .
H31F H 0.707522 0.354990 0.439566 0.055 Uiso 1 1 calc R U . . .
C5A C 0.7351(3) 0.24659(19) 0.52661(10) 0.0453(8) Uani 1 1 d . . . . .
H5A H 0.669564 0.254736 0.529769 0.054 Uiso 1 1 calc R U . . .
C43B C 0.8257(2) 0.76427(19) 0.28170(10) 0.0405(7) Uani 1 1 d . . . . .
H43B H 0.861910 0.808469 0.270729 0.049 Uiso 1 1 calc R U . . .
C33A C 0.6252(2) 0.69264(18) 0.56809(9) 0.0362(7) Uani 1 1 d . . . . .
H33A H 0.563951 0.665057 0.568856 0.054 Uiso 1 1 calc R U . . .
H33B H 0.664620 0.665849 0.547829 0.054 Uiso 1 1 calc R U . . .
H33C H 0.616976 0.751855 0.561418 0.054 Uiso 1 1 calc R U . . .
C13B C 0.9544(2) 0.25691(19) 0.27364(10) 0.0391(7) Uani 1 1 d . . . . .
H13B H 0.999269 0.217433 0.264503 0.047 Uiso 1 1 calc R U . . .
C22B C 0.4976(2) 0.68808(17) 0.33673(9) 0.0327(6) Uani 1 1 d . . . . .
H22D H 0.546161 0.713770 0.353355 0.049 Uiso 1 1 calc R U . . .
H22E H 0.447019 0.728462 0.332177 0.049 Uiso 1 1 calc R U . . .
H22F H 0.524686 0.671406 0.311078 0.049 Uiso 1 1 calc R U . . .
C43A C 0.4045(2) 0.55902(19) 0.53073(10) 0.0407(7) Uani 1 1 d . . . . .
H43A H 0.351142 0.582648 0.518078 0.049 Uiso 1 1 calc R U . . .
C24B C 0.4925(2) 0.37523(18) 0.36476(10) 0.0382(7) Uani 1 1 d . . . . .
H24D H 0.456878 0.348061 0.343380 0.057 Uiso 1 1 calc R U . . .
H24E H 0.485128 0.343318 0.389527 0.057 Uiso 1 1 calc R U . . .
H24F H 0.558896 0.377339 0.357440 0.057 Uiso 1 1 calc R U . . .
C33B C 0.9355(2) 0.5556(2) 0.33075(9) 0.0365(7) Uani 1 1 d . . . . .
H33D H 0.915853 0.614093 0.333453 0.055 Uiso 1 1 calc R U . . .
H33E H 0.904577 0.530646 0.307535 0.055 Uiso 1 1 calc R U . . .
H33F H 1.003612 0.553196 0.327175 0.055 Uiso 1 1 calc R U . . .
C8B C 0.4023(2) 0.3599(2) 0.23439(10) 0.0413(7) Uani 1 1 d . . . . .
H8B H 0.392357 0.305893 0.223350 0.050 Uiso 1 1 calc R U . . .
C42B C 0.8080(2) 0.76247(18) 0.32212(10) 0.0358(7) Uani 1 1 d . . . . .
H42B H 0.830809 0.805792 0.338908 0.043 Uiso 1 1 calc R U . . .
C32A C 0.7085(3) 0.83097(19) 0.69725(10) 0.0459(8) Uani 1 1 d . . . . .
H32A H 0.644135 0.852239 0.698116 0.069 Uiso 1 1 calc R U . . .
H32B H 0.750220 0.874537 0.686882 0.069 Uiso 1 1 calc R U . . .
H32C H 0.728404 0.815237 0.724203 0.069 Uiso 1 1 calc R U . . .
C9A C 0.8934(2) 0.2897(2) 0.53868(10) 0.0432(8) Uani 1 1 d . . . . .
H9A H 0.936965 0.328371 0.549553 0.052 Uiso 1 1 calc R U . . .
C23A C 0.6569(3) 0.0819(2) 0.68058(11) 0.0498(9) Uani 1 1 d . . . . .
H23A H 0.701382 0.081814 0.702866 0.075 Uiso 1 1 calc R U . . .
H23B H 0.669543 0.033999 0.663176 0.075 Uiso 1 1 calc R U . . .
H23C H 0.592879 0.078124 0.690942 0.075 Uiso 1 1 calc R U . . .
C8A C 0.9256(3) 0.2187(2) 0.51913(12) 0.0581(11) Uani 1 1 d . . . . .
H8A H 0.990986 0.208429 0.517077 0.070 Uiso 1 1 calc R U . . .
C6A C 0.7677(3) 0.1773(2) 0.50635(12) 0.0625(11) Uani 1 1 d . . . . .
H6A H 0.724602 0.139062 0.494801 0.075 Uiso 1 1 calc R U . . .
B1A B 0.6494(2) 0.46961(18) 0.59873(9) 0.0237(6) Uani 1 1 d . . . . .
C7A C 0.8629(4) 0.1634(2) 0.50280(13) 0.0673(13) Uani 1 1 d . . . . .
H7A H 0.885022 0.115371 0.489009 0.081 Uiso 1 1 calc R U . . .
B1B B 0.6784(2) 0.55933(19) 0.34318(9) 0.0247(6) Uani 1 1 d . . . . .
C23B C 0.2574(2) 0.5657(3) 0.42877(12) 0.0604(11) Uani 1 1 d . . . . .
H23D H 0.252780 0.518327 0.447238 0.091 Uiso 1 1 calc R U . . .
H23E H 0.200126 0.569013 0.412710 0.091 Uiso 1 1 calc R U . . .
H23F H 0.265139 0.617564 0.443963 0.091 Uiso 1 1 calc R U . . .
C32B C 1.0330(3) 0.4405(3) 0.46346(11) 0.0584(10) Uani 1 1 d . . . . .
H32D H 1.083296 0.405604 0.452577 0.088 Uiso 1 1 calc R U . . .
H32E H 1.005718 0.413017 0.486868 0.088 Uiso 1 1 calc R U . . .
H32F H 1.058516 0.495020 0.471251 0.088 Uiso 1 1 calc R U . . .
C1C C 0.1370(5) 0.5519(4) 0.5480(2) 0.1018(19) Uani 1 1 d . . . . .
H1CA H 0.088410 0.570826 0.529484 0.153 Uiso 1 1 calc R U . . .
H1CB H 0.184131 0.519361 0.533450 0.153 Uiso 1 1 calc R U . . .
H1CC H 0.167010 0.600458 0.560462 0.153 Uiso 1 1 calc R U . . .
C6C C 0.1310(5) 0.3022(4) 0.6906(2) 0.116(2) Uani 1 1 d . . . . .
H6CA H 0.102117 0.254810 0.676670 0.174 Uiso 1 1 calc R U . . .
H6CB H 0.082425 0.334315 0.704431 0.174 Uiso 1 1 calc R U . . .
H6CC H 0.176689 0.281378 0.709997 0.174 Uiso 1 1 calc R U . . .
C5C C 0.1830(6) 0.3612(5) 0.6588(2) 0.129(3) Uani 1 1 d . . . . .
H5CA H 0.219418 0.405150 0.672639 0.154 Uiso 1 1 calc R U . . .
H5CB H 0.226312 0.327931 0.642051 0.154 Uiso 1 1 calc R U . . .
C3C C 0.1553(7) 0.4558(6) 0.6036(3) 0.156(4) Uani 1 1 d . . . . .
H3C H 0.221114 0.462351 0.600681 0.188 Uiso 1 1 calc R U . . .
C2C C 0.0921(7) 0.4964(7) 0.5807(3) 0.200(5) Uani 1 1 d . . . . .
H2C H 0.026365 0.491482 0.584392 0.240 Uiso 1 1 calc R U . . .
C4C C 0.1108(6) 0.3984(6) 0.6345(3) 0.162(4) Uani 1 1 d . . . . .
H4CA H 0.067269 0.430840 0.651487 0.194 Uiso 1 1 calc R U . . .
H4CB H 0.074460 0.354001 0.620871 0.194 Uiso 1 1 calc R U . . .

loop_
_atom_site_aniso_label
_atom_site_aniso_U_11
_atom_site_aniso_U_22
_atom_site_aniso_U_33
_atom_site_aniso_U_23
_atom_site_aniso_U_13
_atom_site_aniso_U_12
N1A 0.0283(11) 0.0192(10) 0.0245(11) 0.0014(9) 0.0016(9) -0.0002(9)
N2B 0.0262(10) 0.0232(11) 0.0226(10) -0.0005(9) 0.0005(9) 0.0004(9)
N2A 0.0270(11) 0.0218(10) 0.0240(10) -0.0013(9) 0.0003(9) -0.0016(9)
N1B 0.0248(10) 0.0248(11) 0.0250(11) -0.0013(9) 0.0029(9) -0.0011(9)
C35B 0.0299(13) 0.0267(13) 0.0256(13) -0.0008(11) 0.0009(11) 0.0026(11)
C17A 0.0329(14) 0.0228(12) 0.0247(12) -0.0026(10) -0.0010(11) -0.0004(11)
C25A 0.0266(12) 0.0205(12) 0.0262(12) -0.0020(10) 0.0040(10) -0.0038(11)
C34B 0.0233(12) 0.0239(12) 0.0250(12) -0.0009(10) -0.0014(10) 0.0018(10)
C39B 0.0240(12) 0.0231(12) 0.0315(14) -0.0012(11) -0.0002(10) 0.0022(11)
C41A 0.0306(13) 0.0205(13) 0.0362(15) 0.0013(11) 0.0005(12) -0.0005(11)
C16A 0.0325(14) 0.0174(12) 0.0230(12) -0.0003(10) 0.0032(10) 0.0027(11)
C25B 0.0272(13) 0.0236(12) 0.0257(12) -0.0024(10) -0.0015(10) 0.0044(11)
C26A 0.0299(13) 0.0275(13) 0.0247(12) 0.0030(11) 0.0019(11) -0.0047(11)
C26B 0.0321(13) 0.0251(13) 0.0276(13) -0.0023(11) 0.0039(11) 0.0031(11)
C3A 0.0275(13) 0.0254(12) 0.0245(12) 0.0028(11) -0.0009(10) -0.0001(11)
C2A 0.0350(14) 0.0251(13) 0.0277(13) -0.0033(11) 0.0055(11) -0.0016(12)
C27A 0.0354(14) 0.0312(14) 0.0241(13) -0.0019(11) -0.0001(11) -0.0074(12)
C19A 0.0425(16) 0.0242(13) 0.0319(14) 0.0042(11) 0.0037(13) -0.0003(13)
C2B 0.0320(14) 0.0314(14) 0.0238(12) -0.0045(11) 0.0019(11) 0.0025(12)
C34A 0.0319(14) 0.0185(11) 0.0291(13) -0.0023(10) 0.0020(11) -0.0022(11)
C35A 0.0355(15) 0.0272(13) 0.0283(14) -0.0024(11) 0.0030(12) -0.0045(12)
C1B 0.0300(13) 0.0246(13) 0.0250(12) -0.0017(11) -0.0012(11) -0.0004(11)
C36B 0.0358(15) 0.0327(14) 0.0254(13) -0.0054(11) -0.0016(11) 0.0075(12)
C30A 0.0298(13) 0.0232(13) 0.0284(13) -0.0011(11) -0.0002(11) -0.0026(11)
C10B 0.0267(13) 0.0267(13) 0.0300(13) -0.0050(11) -0.0006(11) 0.0003(11)
C16B 0.0235(12) 0.0301(13) 0.0244(12) -0.0019(11) 0.0002(10) -0.0020(11)
C30B 0.0282(13) 0.0251(13) 0.0346(14) 0.0002(12) 0.0015(11) 0.0016(11)
C21A 0.0300(13) 0.0224(12) 0.0278(13) -0.0006(11) 0.0023(11) 0.0009(11)
C27B 0.0421(16) 0.0340(15) 0.0252(13) 0.0008(12) 0.0001(12) 0.0059(13)
C14B 0.0318(14) 0.0429(17) 0.0395(17) -0.0043(14) 0.0077(13) 0.0021(14)
C3B 0.0292(13) 0.0211(12) 0.0236(12) -0.0001(10) 0.0046(11) 0.0008(11)
C39A 0.0347(14) 0.0192(12) 0.0333(14) -0.0005(11) 0.0036(12) -0.0018(11)
C10A 0.0272(13) 0.0251(13) 0.0314(14) 0.0023(11) 0.0017(11) 0.0007(11)
C15B 0.0313(14) 0.0308(14) 0.0317(14) -0.0008(12) 0.0049(11) -0.0010(12)
C40B 0.0240(12) 0.0248(12) 0.0282(13) 0.0023(11) 0.0009(10) 0.0036(11)
C28A 0.0411(15) 0.0223(13) 0.0316(14) -0.0015(11) 0.0078(12) -0.0051(12)
C1A 0.0315(13) 0.0233(12) 0.0262(13) -0.0015(11) 0.0015(11) 0.0026(11)
C40A 0.0283(13) 0.0190(12) 0.0300(13) 0.0016(11) -0.0016(11) -0.0043(11)
C44B 0.0395(16) 0.0393(16) 0.0355(15) 0.0124(14) 0.0123(13) 0.0069(14)
C18B 0.0257(13) 0.0439(17) 0.0300(14) -0.0033(13) -0.0020(11) 0.0040(13)
C21B 0.0292(13) 0.0359(15) 0.0274(13) 0.0023(12) -0.0036(11) -0.0081(12)
C45B 0.0344(14) 0.0337(14) 0.0296(13) 0.0050(12) 0.0034(12) 0.0029(12)
C17B 0.0250(12) 0.0339(14) 0.0240(12) -0.0026(11) -0.0020(10) 0.0000(11)
C45A 0.0336(14) 0.0284(13) 0.0316(14) 0.0021(12) -0.0009(12) -0.0065(12)
C15A 0.0356(15) 0.0348(15) 0.0323(15) 0.0034(12) -0.0041(12) -0.0037(13)
C28B 0.0326(15) 0.0457(17) 0.0348(15) -0.0015(14) -0.0050(13) 0.0081(14)
C36A 0.0496(18) 0.0361(16) 0.0257(14) -0.0039(12) 0.0065(13) -0.0100(14)
C5B 0.0395(16) 0.0334(15) 0.0328(15) -0.0047(12) -0.0085(12) 0.0011(13)
C38B 0.0338(14) 0.0249(13) 0.0429(16) -0.0040(12) -0.0005(13) -0.0038(12)
C20A 0.0352(14) 0.0267(13) 0.0302(14) 0.0003(11) -0.0016(12) 0.0042(12)
C41B 0.0248(12) 0.0205(12) 0.0371(14) 0.0018(11) 0.0020(11) 0.0023(10)
C11B 0.0451(17) 0.0320(15) 0.0320(15) -0.0017(12) 0.0037(13) 0.0076(14)
C4B 0.0294(13) 0.0344(14) 0.0258(13) -0.0046(12) 0.0013(11) -0.0019(12)
C37A 0.0480(18) 0.0380(16) 0.0354(16) -0.0073(13) 0.0172(14) -0.0045(15)
C37B 0.0439(16) 0.0320(15) 0.0324(15) -0.0098(12) -0.0061(13) 0.0034(13)
C6B 0.0378(16) 0.0408(17) 0.0406(16) -0.0026(14) -0.0106(14) 0.0023(14)
C18A 0.0357(15) 0.0284(14) 0.0337(15) -0.0011(12) 0.0014(12) -0.0067(12)
C29B 0.0252(13) 0.0371(16) 0.0430(16) 0.0003(14) -0.0007(12) 0.0004(12)
C29A 0.0356(15) 0.0208(12) 0.0381(15) 0.0001(12) 0.0011(13) 0.0001(12)
C22A 0.0349(15) 0.0295(14) 0.0417(17) 0.0002(13) -0.0074(13) -0.0058(12)
C44A 0.0394(16) 0.0374(16) 0.0347(15) 0.0065(13) -0.0109(13) -0.0088(13)
C19B 0.0241(13) 0.060(2) 0.0313(15) 0.0020(14) 0.0000(12) 0.0010(14)
C38A 0.0344(15) 0.0333(15) 0.0489(18) -0.0056(14) 0.0093(14) -0.0015(13)
C9B 0.0363(15) 0.0322(15) 0.0388(16) -0.0069(13) 0.0002(13) -0.0001(13)
C12B 0.0430(17) 0.0349(16) 0.0401(16) -0.0031(13) -0.0047(14) 0.0122(14)
C7B 0.0385(17) 0.054(2) 0.0394(17) -0.0108(15) -0.0071(14) -0.0063(16)
C20B 0.0294(14) 0.0498(18) 0.0335(15) 0.0099(14) -0.0007(12) -0.0100(14)
C13A 0.0382(16) 0.0377(17) 0.0484(19) 0.0073(14) 0.0078(14) -0.0122(14)
C42A 0.0294(14) 0.0332(15) 0.0523(19) 0.0028(14) 0.0021(14) 0.0031(13)
C31A 0.0417(16) 0.0337(15) 0.0328(15) 0.0025(12) -0.0071(13) 0.0026(13)
C12A 0.0396(16) 0.0394(17) 0.0466(18) -0.0100(14) 0.0116(15) -0.0149(14)
C24A 0.0320(15) 0.0302(15) 0.0477(18) 0.0027(13) -0.0063(13) -0.0006(13)
C11A 0.0361(15) 0.0364(15) 0.0334(15) -0.0068(13) 0.0072(12) -0.0090(13)
C14A 0.0387(16) 0.0448(18) 0.0365(16) 0.0110(14) 0.0004(14) -0.0067(15)
C4A 0.0476(17) 0.0239(13) 0.0297(14) 0.0024(12) 0.0132(13) 0.0037(13)
C31B 0.0377(16) 0.0389(16) 0.0341(15) 0.0060(13) 0.0039(13) -0.0023(14)
C5A 0.063(2) 0.0294(15) 0.0433(17) -0.0081(14) 0.0167(17) -0.0053(16)
C43B 0.0368(16) 0.0310(15) 0.0537(19) 0.0118(14) 0.0152(15) 0.0006(13)
C33A 0.0436(16) 0.0269(14) 0.0380(16) -0.0005(12) -0.0102(13) 0.0027(13)
C13B 0.0332(15) 0.0357(16) 0.0483(18) -0.0084(14) 0.0042(14) 0.0055(13)
C22B 0.0309(14) 0.0271(14) 0.0401(16) -0.0009(12) 0.0001(12) 0.0057(12)
C43A 0.0344(15) 0.0366(16) 0.0510(19) 0.0058(15) -0.0140(15) -0.0009(14)
C24B 0.0414(16) 0.0308(15) 0.0425(17) 0.0074(13) -0.0030(14) -0.0085(13)
C33B 0.0279(14) 0.0399(16) 0.0419(17) 0.0089(14) 0.0025(13) 0.0010(13)
C8B 0.0420(17) 0.0371(16) 0.0449(18) -0.0137(14) -0.0034(14) -0.0074(14)
C42B 0.0315(14) 0.0261(14) 0.0498(18) 0.0035(13) 0.0076(13) -0.0021(12)
C32A 0.064(2) 0.0293(15) 0.0438(18) -0.0096(14) 0.0036(17) 0.0000(16)
C9A 0.0483(18) 0.0389(16) 0.0423(18) 0.0052(14) 0.0177(15) 0.0095(15)
C23A 0.059(2) 0.0389(18) 0.051(2) 0.0172(16) -0.0060(18) -0.0084(17)
C8A 0.068(3) 0.048(2) 0.058(2) 0.0080(18) 0.028(2) 0.025(2)
C6A 0.092(3) 0.0406(19) 0.055(2) -0.0163(17) 0.031(2) -0.011(2)
B1A 0.0252(13) 0.0214(13) 0.0244(14) -0.0009(11) -0.0009(11) -0.0008(12)
C7A 0.107(4) 0.0285(17) 0.066(3) -0.0015(18) 0.047(3) 0.013(2)
B1B 0.0235(13) 0.0242(14) 0.0263(14) 0.0005(12) 0.0015(11) 0.0008(12)
C23B 0.0350(17) 0.095(3) 0.052(2) 0.013(2) 0.0152(16) 0.010(2)
C32B 0.047(2) 0.081(3) 0.048(2) 0.010(2) -0.0185(17) 0.004(2)
C1C 0.102(4) 0.088(4) 0.115(5) -0.008(4) -0.020(4) -0.011(4)
C6C 0.127(5) 0.069(3) 0.152(6) -0.011(4) 0.017(5) -0.021(4)
C5C 0.159(7) 0.121(5) 0.105(5) -0.034(4) -0.019(5) 0.050(6)
C3C 0.131(7) 0.187(9) 0.151(7) 0.080(7) -0.008(6) -0.027(7)
C2C 0.138(7) 0.240(12) 0.223(11) 0.089(10) 0.026(8) 0.116(8)
C4C 0.110(6) 0.171(8) 0.204(9) 0.071(8) -0.025(6) -0.025(6)

loop_
_atom_type_symbol
_atom_type_description
_atom_type_scat_dispersion_real
_atom_type_scat_dispersion_imag
_atom_type_scat_source
C C 0.0033 0.0016 'International Tables Vol C Tables 4.2.6.8 and 6.1.1.4'
H H 0.0000 0.0000 'International Tables Vol C Tables 4.2.6.8 and 6.1.1.4'
B B 0.0013 0.0007 'International Tables Vol C Tables 4.2.6.8 and 6.1.1.4'
N N 0.0061 0.0033 'International Tables Vol C Tables 4.2.6.8 and 6.1.1.4'

loop_
_geom_angle_atom_site_label_1
_geom_angle_atom_site_label_2
_geom_angle_atom_site_label_3
_geom_angle
_geom_angle_site_symmetry_1
_geom_angle_site_symmetry_3
_geom_angle_publ_flag
C16A N1A B1A 124.2(2) . . ?
C1A N1A C16A 118.0(2) . . ?
C1A N1A B1A 117.7(2) . . ?
C25B N2B B1B 121.7(2) . . ?
C3B N2B C25B 121.2(2) . . ?
C3B N2B B1B 116.4(2) . . ?
C25A N2A B1A 120.9(2) . . ?
C3A N2A C25A 121.1(2) . . ?
C3A N2A B1A 117.3(2) . . ?
C1B N1B C16B 121.3(2) . . ?
C1B N1B B1B 116.1(2) . . ?
C16B N1B B1B 122.1(2) . . ?
C34B C35B H35B 119.5 . . ?
C34B C35B C36B 121.1(3) . . ?
C36B C35B H35B 119.5 . . ?
C16A C17A C18A 118.2(3) . . ?
C16A C17A C22A 122.7(2) . . ?
C18A C17A C22A 119.1(2) . . ?
C26A C25A N2A 118.6(2) . . ?
C26A C25A C30A 120.5(2) . . ?
C30A C25A N2A 120.9(2) . . ?
C35B C34B C39B 117.4(2) . . ?
C35B C34B B1B 133.7(2) . . ?
C39B C34B B1B 108.9(2) . . ?
C34B C39B C41B 111.1(2) . . ?
C38B C39B C34B 121.7(3) . . ?
C38B C39B C41B 127.1(2) . . ?
C40A C41A C39A 110.6(2) . . ?
C42A C41A C39A 127.7(3) . . ?
C42A C41A C40A 121.6(3) . . ?
C17A C16A N1A 120.1(2) . . ?
C17A C16A C21A 121.0(2) . . ?
C21A C16A N1A 118.9(2) . . ?
C26B C25B N2B 118.8(2) . . ?
C30B C25B N2B 120.2(2) . . ?
C30B C25B C26B 121.0(2) . . ?
C25A C26A C31A 122.2(2) . . ?
C27A C26A C25A 118.9(2) . . ?
C27A C26A C31A 118.8(2) . . ?
C25B C26B C31B 122.3(3) . . ?
C27B C26B C25B 118.8(3) . . ?
C27B C26B C31B 118.9(2) . . ?
N2A C3A C2A 119.2(2) . . ?
N2A C3A C10A 124.9(2) . . ?
C2A C3A C10A 115.8(2) . . ?
C3A C2A H2A 118.7 . . ?
C1A C2A C3A 122.6(2) . . ?
C1A C2A H2A 118.7 . . ?
C26A C27A H27A 119.0 . . ?
C28A C27A C26A 121.9(3) . . ?
C28A C27A H27A 119.0 . . ?
C20A C19A C18A 118.2(3) . . ?
C20A C19A C23A 120.9(3) . . ?
C18A C19A C23A 120.8(3) . . ?
C1B C2B H2B 119.3 . . ?
C1B C2B C3B 121.5(2) . . ?
C3B C2B H2B 119.3 . . ?
C35A C34A C39A 117.7(3) . . ?
C35A C34A B1A 132.7(2) . . ?
C39A C34A B1A 109.5(2) . . ?
C34A C35A H35A 119.5 . . ?
C34A C35A C36A 121.1(3) . . ?
C36A C35A H35A 119.5 . . ?
N1B C1B C2B 119.9(2) . . ?
N1B C1B C4B 121.1(2) . . ?
C2B C1B C4B 119.0(2) . . ?
C35B C36B H36B 120.0 . . ?
C37B C36B C35B 120.0(3) . . ?
C37B C36B H36B 120.0 . . ?
C25A C30A C29A 118.1(2) . . ?
C25A C30A C33A 123.4(2) . . ?
C29A C30A C33A 118.4(2) . . ?
C15B C10B C3B 117.1(2) . . ?
C11B C10B C3B 123.9(3) . . ?
C11B C10B C15B 118.9(3) . . ?
C21B C16B N1B 119.4(2) . . ?
C17B C16B N1B 119.7(2) . . ?
C17B C16B C21B 120.8(2) . . ?
C25B C30B C33B 123.4(3) . . ?
C29B C30B C25B 117.5(2) . . ?
C29B C30B C33B 119.1(3) . . ?
C16A C21A C20A 118.3(3) . . ?
C16A C21A C24A 123.4(2) . . ?
C20A C21A C24A 118.3(2) . . ?
C26B C27B H27B 119.1 . . ?
C28B C27B C26B 121.9(3) . . ?
C28B C27B H27B 119.1 . . ?
C15B C14B H14B 119.9 . . ?
C15B C14B C13B 120.2(3) . . ?
C13B C14B H14B 119.9 . . ?
N2B C3B C2B 119.4(2) . . ?
N2B C3B C10B 123.8(2) . . ?
C2B C3B C10B 116.8(2) . . ?
C34A C39A C41A 111.1(2) . . ?
C38A C39A C41A 127.4(3) . . ?
C38A C39A C34A 121.4(3) . . ?
C15A C10A C3A 116.8(2) . . ?
C11A C10A C3A 125.2(3) . . ?
C11A C10A C15A 117.9(3) . . ?
C10B C15B H15B 119.7 . . ?
C14B C15B C10B 120.6(3) . . ?
C14B C15B H15B 119.7 . . ?
C45B C40B C41B 117.4(3) . . ?
C45B C40B B1B 134.2(2) . . ?
C41B C40B B1B 108.1(2) . . ?
C27A C28A C32A 120.7(3) . . ?
C29A C28A C27A 117.6(2) . . ?
C29A C28A C32A 121.7(3) . . ?
N1A C1A C2A 120.3(2) . . ?
N1A C1A C4A 121.9(2) . . ?
C2A C1A C4A 117.8(2) . . ?
C41A C40A B1A 109.0(2) . . ?
C45A C40A C41A 117.4(3) . . ?
C45A C40A B1A 133.4(2) . . ?
C45B C44B H44B 119.8 . . ?
C43B C44B H44B 119.8 . . ?
C43B C44B C45B 120.5(3) . . ?
C17B C18B H18B 118.8 . . ?
C19B C18B H18B 118.8 . . ?
C19B C18B C17B 122.3(3) . . ?
C16B C21B C24B 122.8(3) . . ?
C20B C21B C16B 118.1(3) . . ?
C20B C21B C24B 119.1(3) . . ?
C40B C45B H45B 119.8 . . ?
C44B C45B C40B 120.5(3) . . ?
C44B C45B H45B 119.8 . . ?
C16B C17B C22B 122.3(2) . . ?
C18B C17B C16B 118.3(3) . . ?
C18B C17B C22B 119.3(3) . . ?
C40A C45A H45A 119.6 . . ?
C44A C45A C40A 120.8(3) . . ?
C44A C45A H45A 119.6 . . ?
C10A C15A H15A 119.6 . . ?
C14A C15A C10A 120.9(3) . . ?
C14A C15A H15A 119.6 . . ?
C27B C28B C32B 120.9(3) . . ?
C29B C28B C27B 117.5(3) . . ?
C29B C28B C32B 121.6(3) . . ?
C35A C36A H36A 120.1 . . ?
C37A C36A C35A 119.9(3) . . ?
C37A C36A H36A 120.1 . . ?
C4B C5B H5B 119.6 . . ?
C4B C5B C6B 120.8(3) . . ?
C6B C5B H5B 119.6 . . ?
C39B C38B H38B 120.1 . . ?
C37B C38B C39B 119.7(3) . . ?
C37B C38B H38B 120.1 . . ?
C19A C20A C21A 122.1(3) . . ?
C19A C20A H20A 118.9 . . ?
C21A C20A H20A 118.9 . . ?
C40B C41B C39B 110.9(2) . . ?
C42B C41B C39B 127.5(3) . . ?
C42B C41B C40B 121.6(3) . . ?
C10B C11B H11B 119.9 . . ?
C10B C11B C12B 120.2(3) . . ?
C12B C11B H11B 119.9 . . ?
C5B C4B C1B 120.3(2) . . ?
C5B C4B C9B 118.6(3) . . ?
C9B C4B C1B 120.9(3) . . ?
C36A C37A H37A 119.8 . . ?
C36A C37A C38A 120.3(3) . . ?
C38A C37A H37A 119.8 . . ?
C36B C37B H37B 120.0 . . ?
C38B C37B C36B 120.0(3) . . ?
C38B C37B H37B 120.0 . . ?
C5B C6B H6B 120.0 . . ?
C7B C6B C5B 119.9(3) . . ?
C7B C6B H6B 120.0 . . ?
C17A C18A H18A 118.9 . . ?
C19A C18A C17A 122.2(3) . . ?
C19A C18A H18A 118.9 . . ?
C30B C29B H29B 118.3 . . ?
C28B C29B C30B 123.3(3) . . ?
C28B C29B H29B 118.3 . . ?
C30A C29A H29A 118.5 . . ?
C28A C29A C30A 122.9(3) . . ?
C28A C29A H29A 118.5 . . ?
C17A C22A H22A 109.5 . . ?
C17A C22A H22B 109.5 . . ?
C17A C22A H22C 109.5 . . ?
H22A C22A H22B 109.5 . . ?
H22A C22A H22C 109.5 . . ?
H22B C22A H22C 109.5 . . ?
C45A C44A H44A 119.9 . . ?
C43A C44A C45A 120.1(3) . . ?
C43A C44A H44A 119.9 . . ?
C18B C19B C23B 120.7(3) . . ?
C20B C19B C18B 118.3(3) . . ?
C20B C19B C23B 121.1(3) . . ?
C39A C38A H38A 120.2 . . ?
C37A C38A C39A 119.6(3) . . ?
C37A C38A H38A 120.2 . . ?
C4B C9B H9B 119.9 . . ?
C4B C9B C8B 120.3(3) . . ?
C8B C9B H9B 119.9 . . ?
C11B C12B H12B 119.8 . . ?
C13B C12B C11B 120.4(3) . . ?
C13B C12B H12B 119.8 . . ?
C6B C7B H7B 119.9 . . ?
C8B C7B C6B 120.2(3) . . ?
C8B C7B H7B 119.9 . . ?
C21B C20B H20B 119.0 . . ?
C19B C20B C21B 122.1(3) . . ?
C19B C20B H20B 119.0 . . ?
C12A C13A H13A 120.3 . . ?
C14A C13A H13A 120.3 . . ?
C14A C13A C12A 119.4(3) . . ?
C41A C42A H42A 120.3 . . ?
C43A C42A C41A 119.3(3) . . ?
C43A C42A H42A 120.3 . . ?
C26A C31A H31A 109.5 . . ?
C26A C31A H31B 109.5 . . ?
C26A C31A H31C 109.5 . . ?
H31A C31A H31B 109.5 . . ?
H31A C31A H31C 109.5 . . ?
H31B C31A H31C 109.5 . . ?
C13A C12A H12A 119.6 . . ?
C11A C12A C13A 120.8(3) . . ?
C11A C12A H12A 119.6 . . ?
C21A C24A H24A 109.5 . . ?
C21A C24A H24B 109.5 . . ?
C21A C24A H24C 109.5 . . ?
H24A C24A H24B 109.5 . . ?
H24A C24A H24C 109.5 . . ?
H24B C24A H24C 109.5 . . ?
C10A C11A H11A 119.7 . . ?
C12A C11A C10A 120.6(3) . . ?
C12A C11A H11A 119.7 . . ?
C15A C14A H14A 119.8 . . ?
C13A C14A C15A 120.4(3) . . ?
C13A C14A H14A 119.8 . . ?
C5A C4A C1A 120.7(3) . . ?
C9A C4A C1A 120.5(3) . . ?
C9A C4A C5A 118.7(3) . . ?
C26B C31B H31D 109.5 . . ?
C26B C31B H31E 109.5 . . ?
C26B C31B H31F 109.5 . . ?
H31D C31B H31E 109.5 . . ?
H31D C31B H31F 109.5 . . ?
H31E C31B H31F 109.5 . . ?
C4A C5A H5A 119.8 . . ?
C6A C5A C4A 120.4(4) . . ?
C6A C5A H5A 119.8 . . ?
C44B C43B H43B 119.7 . . ?
C42B C43B C44B 120.6(3) . . ?
C42B C43B H43B 119.7 . . ?
C30A C33A H33A 109.5 . . ?
C30A C33A H33B 109.5 . . ?
C30A C33A H33C 109.5 . . ?
H33A C33A H33B 109.5 . . ?
H33A C33A H33C 109.5 . . ?
H33B C33A H33C 109.5 . . ?
C14B C13B H13B 120.2 . . ?
C12B C13B C14B 119.6(3) . . ?
C12B C13B H13B 120.2 . . ?
C17B C22B H22D 109.5 . . ?
C17B C22B H22E 109.5 . . ?
C17B C22B H22F 109.5 . . ?
H22D C22B H22E 109.5 . . ?
H22D C22B H22F 109.5 . . ?
H22E C22B H22F 109.5 . . ?
C44A C43A C42A 120.6(3) . . ?
C44A C43A H43A 119.7 . . ?
C42A C43A H43A 119.7 . . ?
C21B C24B H24D 109.5 . . ?
C21B C24B H24E 109.5 . . ?
C21B C24B H24F 109.5 . . ?
H24D C24B H24E 109.5 . . ?
H24D C24B H24F 109.5 . . ?
H24E C24B H24F 109.5 . . ?
C30B C33B H33D 109.5 . . ?
C30B C33B H33E 109.5 . . ?
C30B C33B H33F 109.5 . . ?
H33D C33B H33E 109.5 . . ?
H33D C33B H33F 109.5 . . ?
H33E C33B H33F 109.5 . . ?
C9B C8B H8B 119.9 . . ?
C7B C8B C9B 120.2(3) . . ?
C7B C8B H8B 119.9 . . ?
C41B C42B H42B 120.3 . . ?
C43B C42B C41B 119.4(3) . . ?
C43B C42B H42B 120.3 . . ?
C28A C32A H32A 109.5 . . ?
C28A C32A H32B 109.5 . . ?
C28A C32A H32C 109.5 . . ?
H32A C32A H32B 109.5 . . ?
H32A C32A H32C 109.5 . . ?
H32B C32A H32C 109.5 . . ?
C4A C9A H9A 119.7 . . ?
C8A C9A C4A 120.5(4) . . ?
C8A C9A H9A 119.7 . . ?
C19A C23A H23A 109.5 . . ?
C19A C23A H23B 109.5 . . ?
C19A C23A H23C 109.5 . . ?
H23A C23A H23B 109.5 . . ?
H23A C23A H23C 109.5 . . ?
H23B C23A H23C 109.5 . . ?
C9A C8A H8A 120.0 . . ?
C7A C8A C9A 119.9(4) . . ?
C7A C8A H8A 120.0 . . ?
C5A C6A H6A 119.9 . . ?
C5A C6A C7A 120.2(4) . . ?
C7A C6A H6A 119.9 . . ?
N1A B1A N2A 105.9(2) . . ?
N1A B1A C34A 115.2(2) . . ?
N1A B1A C40A 115.4(2) . . ?
N2A B1A C34A 113.6(2) . . ?
N2A B1A C40A 107.5(2) . . ?
C34A B1A C40A 99.1(2) . . ?
C8A C7A C6A 120.2(3) . . ?
C8A C7A H7A 119.9 . . ?
C6A C7A H7A 119.9 . . ?
N2B B1B C34B 112.2(2) . . ?
N2B B1B C40B 107.6(2) . . ?
N1B B1B N2B 104.6(2) . . ?
N1B B1B C34B 117.1(2) . . ?
N1B B1B C40B 115.1(2) . . ?
C34B B1B C40B 100.1(2) . . ?
C19B C23B H23D 109.5 . . ?
C19B C23B H23E 109.5 . . ?
C19B C23B H23F 109.5 . . ?
H23D C23B H23E 109.5 . . ?
H23D C23B H23F 109.5 . . ?
H23E C23B H23F 109.5 . . ?
C28B C32B H32D 109.5 . . ?
C28B C32B H32E 109.5 . . ?
C28B C32B H32F 109.5 . . ?
H32D C32B H32E 109.5 . . ?
H32D C32B H32F 109.5 . . ?
H32E C32B H32F 109.5 . . ?
H1CA C1C H1CB 109.5 . . ?
H1CA C1C H1CC 109.5 . . ?
H1CB C1C H1CC 109.5 . . ?
C2C C1C H1CA 109.5 . . ?
C2C C1C H1CB 109.5 . . ?
C2C C1C H1CC 109.5 . . ?
H6CA C6C H6CB 109.5 . . ?
H6CA C6C H6CC 109.5 . . ?
H6CB C6C H6CC 109.5 . . ?
C5C C6C H6CA 109.5 . . ?
C5C C6C H6CB 109.5 . . ?
C5C C6C H6CC 109.5 . . ?
C6C C5C H5CA 110.4 . . ?
C6C C5C H5CB 110.4 . . ?
H5CA C5C H5CB 108.6 . . ?
C4C C5C C6C 106.7(7) . . ?
C4C C5C H5CA 110.4 . . ?
C4C C5C H5CB 110.4 . . ?
C2C C3C H3C 123.3 . . ?
C2C C3C C4C 113.4(9) . . ?
C4C C3C H3C 123.3 . . ?
C1C C2C H2C 123.2 . . ?
C3C C2C C1C 113.6(8) . . ?
C3C C2C H2C 123.2 . . ?
C5C C4C C3C 109.5(7) . . ?
C5C C4C H4CA 109.8 . . ?
C5C C4C H4CB 109.8 . . ?
C3C C4C H4CA 109.8 . . ?
C3C C4C H4CB 109.8 . . ?
H4CA C4C H4CB 108.2 . . ?

loop_
_geom_bond_atom_site_label_1
_geom_bond_atom_site_label_2
_geom_bond_distance
_geom_bond_site_symmetry_2
_geom_bond_publ_flag
N1A C16A 1.451(3) . ?
N1A C1A 1.338(3) . ?
N1A B1A 1.564(4) . ?
N2B C25B 1.454(3) . ?
N2B C3B 1.324(3) . ?
N2B B1B 1.608(4) . ?
N2A C25A 1.451(3) . ?
N2A C3A 1.337(3) . ?
N2A B1A 1.612(4) . ?
N1B C1B 1.341(3) . ?
N1B C16B 1.441(3) . ?
N1B B1B 1.575(4) . ?
C35B H35B 0.9500 . ?
C35B C34B 1.390(4) . ?
C35B C36B 1.393(4) . ?
C17A C16A 1.395(4) . ?
C17A C18A 1.403(4) . ?
C17A C22A 1.506(4) . ?
C25A C26A 1.399(4) . ?
C25A C30A 1.399(4) . ?
C34B C39B 1.409(4) . ?
C34B B1B 1.612(4) . ?
C39B C38B 1.383(4) . ?
C39B C41B 1.475(4) . ?
C41A C39A 1.475(4) . ?
C41A C40A 1.412(4) . ?
C41A C42A 1.390(4) . ?
C16A C21A 1.398(4) . ?
C25B C26B 1.399(4) . ?
C25B C30B 1.398(4) . ?
C26A C27A 1.398(4) . ?
C26A C31A 1.506(4) . ?
C26B C27B 1.394(4) . ?
C26B C31B 1.504(4) . ?
C3A C2A 1.400(4) . ?
C3A C10A 1.492(4) . ?
C2A H2A 0.9500 . ?
C2A C1A 1.393(4) . ?
C27A H27A 0.9500 . ?
C27A C28A 1.391(4) . ?
C19A C20A 1.377(4) . ?
C19A C18A 1.382(4) . ?
C19A C23A 1.507(4) . ?
C2B H2B 0.9500 . ?
C2B C1B 1.392(4) . ?
C2B C3B 1.412(4) . ?
C34A C35A 1.398(4) . ?
C34A C39A 1.403(4) . ?
C34A B1A 1.625(4) . ?
C35A H35A 0.9500 . ?
C35A C36A 1.398(4) . ?
C1B C4B 1.489(4) . ?
C36B H36B 0.9500 . ?
C36B C37B 1.393(4) . ?
C30A C29A 1.400(4) . ?
C30A C33A 1.503(4) . ?
C10B C3B 1.491(4) . ?
C10B C15B 1.396(4) . ?
C10B C11B 1.389(4) . ?
C16B C21B 1.404(4) . ?
C16B C17B 1.396(4) . ?
C30B C29B 1.395(4) . ?
C30B C33B 1.495(4) . ?
C21A C20A 1.402(4) . ?
C21A C24A 1.507(4) . ?
C27B H27B 0.9500 . ?
C27B C28B 1.388(4) . ?
C14B H14B 0.9500 . ?
C14B C15B 1.381(4) . ?
C14B C13B 1.383(5) . ?
C39A C38A 1.388(4) . ?
C10A C15A 1.404(4) . ?
C10A C11A 1.391(4) . ?
C15B H15B 0.9500 . ?
C40B C45B 1.402(4) . ?
C40B C41B 1.413(4) . ?
C40B B1B 1.632(4) . ?
C28A C29A 1.380(4) . ?
C28A C32A 1.505(4) . ?
C1A C4A 1.486(4) . ?
C40A C45A 1.404(4) . ?
C40A B1A 1.632(4) . ?
C44B H44B 0.9500 . ?
C44B C45B 1.398(4) . ?
C44B C43B 1.379(5) . ?
C18B H18B 0.9500 . ?
C18B C17B 1.388(4) . ?
C18B C19B 1.382(5) . ?
C21B C20B 1.397(4) . ?
C21B C24B 1.501(4) . ?
C45B H45B 0.9500 . ?
C17B C22B 1.506(4) . ?
C45A H45A 0.9500 . ?
C45A C44A 1.394(4) . ?
C15A H15A 0.9500 . ?
C15A C14A 1.379(4) . ?
C28B C29B 1.383(4) . ?
C28B C32B 1.511(4) . ?
C36A H36A 0.9500 . ?
C36A C37A 1.379(5) . ?
C5B H5B 0.9500 . ?
C5B C4B 1.387(4) . ?
C5B C6B 1.390(4) . ?
C38B H38B 0.9500 . ?
C38B C37B 1.377(4) . ?
C20A H20A 0.9500 . ?
C41B C42B 1.391(4) . ?
C11B H11B 0.9500 . ?
C11B C12B 1.389(4) . ?
C4B C9B 1.391(4) . ?
C37A H37A 0.9500 . ?
C37A C38A 1.390(5) . ?
C37B H37B 0.9500 . ?
C6B H6B 0.9500 . ?
C6B C7B 1.378(5) . ?
C18A H18A 0.9500 . ?
C29B H29B 0.9500 . ?
C29A H29A 0.9500 . ?
C22A H22A 0.9800 . ?
C22A H22B 0.9800 . ?
C22A H22C 0.9800 . ?
C44A H44A 0.9500 . ?
C44A C43A 1.384(5) . ?
C19B C20B 1.378(5) . ?
C19B C23B 1.513(4) . ?
C38A H38A 0.9500 . ?
C9B H9B 0.9500 . ?
C9B C8B 1.398(4) . ?
C12B H12B 0.9500 . ?
C12B C13B 1.385(4) . ?
C7B H7B 0.9500 . ?
C7B C8B 1.369(5) . ?
C20B H20B 0.9500 . ?
C13A H13A 0.9500 . ?
C13A C12A 1.382(5) . ?
C13A C14A 1.376(5) . ?
C42A H42A 0.9500 . ?
C42A C43A 1.385(5) . ?
C31A H31A 0.9800 . ?
C31A H31B 0.9800 . ?
C31A H31C 0.9800 . ?
C12A H12A 0.9500 . ?
C12A C11A 1.380(4) . ?
C24A H24A 0.9800 . ?
C24A H24B 0.9800 . ?
C24A H24C 0.9800 . ?
C11A H11A 0.9500 . ?
C14A H14A 0.9500 . ?
C4A C5A 1.393(5) . ?
C4A C9A 1.392(5) . ?
C31B H31D 0.9800 . ?
C31B H31E 0.9800 . ?
C31B H31F 0.9800 . ?
C5A H5A 0.9500 . ?
C5A C6A 1.381(5) . ?
C43B H43B 0.9500 . ?
C43B C42B 1.378(4) . ?
C33A H33A 0.9800 . ?
C33A H33B 0.9800 . ?
C33A H33C 0.9800 . ?
C13B H13B 0.9500 . ?
C22B H22D 0.9800 . ?
C22B H22E 0.9800 . ?
C22B H22F 0.9800 . ?
C43A H43A 0.9500 . ?
C24B H24D 0.9800 . ?
C24B H24E 0.9800 . ?
C24B H24F 0.9800 . ?
C33B H33D 0.9800 . ?
C33B H33E 0.9800 . ?
C33B H33F 0.9800 . ?
C8B H8B 0.9500 . ?
C42B H42B 0.9500 . ?
C32A H32A 0.9800 . ?
C32A H32B 0.9800 . ?
C32A H32C 0.9800 . ?
C9A H9A 0.9500 . ?
C9A C8A 1.389(5) . ?
C23A H23A 0.9800 . ?
C23A H23B 0.9800 . ?
C23A H23C 0.9800 . ?
C8A H8A 0.9500 . ?
C8A C7A 1.372(6) . ?
C6A H6A 0.9500 . ?
C6A C7A 1.382(7) . ?
C7A H7A 0.9500 . ?
C23B H23D 0.9800 . ?
C23B H23E 0.9800 . ?
C23B H23F 0.9800 . ?
C32B H32D 0.9800 . ?
C32B H32E 0.9800 . ?
C32B H32F 0.9800 . ?
C1C H1CA 0.9800 . ?
C1C H1CB 0.9800 . ?
C1C H1CC 0.9800 . ?
C1C C2C 1.549(11) . ?
C6C H6CA 0.9800 . ?
C6C H6CB 0.9800 . ?
C6C H6CC 0.9800 . ?
C6C C5C 1.605(9) . ?
C5C H5CA 0.9900 . ?
C5C H5CB 0.9900 . ?
C5C C4C 1.442(10) . ?
C3C H3C 0.9500 . ?
C3C C2C 1.349(11) . ?
C3C C4C 1.522(10) . ?
C2C H2C 0.9500 . ?
C4C H4CA 0.9900 . ?
C4C H4CB 0.9900 . ?

loop_
_geom_torsion_atom_site_label_1
_geom_torsion_atom_site_label_2
_geom_torsion_atom_site_label_3
_geom_torsion_atom_site_label_4
_geom_torsion
_geom_torsion_site_symmetry_1
_geom_torsion_site_symmetry_2
_geom_torsion_site_symmetry_3
_geom_torsion_site_symmetry_4
_geom_torsion_publ_flag
N1A C16A C21A C20A -178.9(2) . . . . ?
N1A C16A C21A C24A 1.3(4) . . . . ?
N1A C1A C4A C5A 55.9(4) . . . . ?
N1A C1A C4A C9A -128.9(3) . . . . ?
N2B C25B C26B C27B -179.4(2) . . . . ?
N2B C25B C26B C31B 2.5(4) . . . . ?
N2B C25B C30B C29B 177.9(2) . . . . ?
N2B C25B C30B C33B -3.8(4) . . . . ?
N2A C25A C26A C27A -177.8(2) . . . . ?
N2A C25A C26A C31A 5.4(4) . . . . ?
N2A C25A C30A C29A 176.7(2) . . . . ?
N2A C25A C30A C33A -7.2(4) . . . . ?
N2A C3A C2A C1A -14.4(4) . . . . ?
N2A C3A C10A C15A -136.6(3) . . . . ?
N2A C3A C10A C11A 47.2(4) . . . . ?
N1B C1B C4B C5B 41.0(4) . . . . ?
N1B C1B C4B C9B -142.5(3) . . . . ?
N1B C16B C21B C20B 175.8(2) . . . . ?
N1B C16B C21B C24B -5.1(4) . . . . ?
N1B C16B C17B C18B -175.9(2) . . . . ?
N1B C16B C17B C22B 5.6(4) . . . . ?
C35B C34B C39B C38B 1.5(4) . . . . ?
C35B C34B C39B C41B -175.8(2) . . . . ?
C35B C34B B1B N2B -74.3(4) . . . . ?
C35B C34B B1B N1B 46.7(4) . . . . ?
C35B C34B B1B C40B 171.8(3) . . . . ?
C35B C36B C37B C38B 0.8(4) . . . . ?
C17A C16A C21A C20A 1.3(4) . . . . ?
C17A C16A C21A C24A -178.5(3) . . . . ?
C25A N2A C3A C2A 172.6(2) . . . . ?
C25A N2A C3A C10A -7.2(4) . . . . ?
C25A N2A B1A N1A -147.6(2) . . . . ?
C25A N2A B1A C34A -20.1(3) . . . . ?
C25A N2A B1A C40A 88.5(3) . . . . ?
C25A C26A C27A C28A 0.8(4) . . . . ?
C25A C30A C29A C28A 1.7(4) . . . . ?
C34B C35B C36B C37B 0.2(4) . . . . ?
C34B C39B C38B C37B -0.6(4) . . . . ?
C34B C39B C41B C40B 2.5(3) . . . . ?
C34B C39B C41B C42B -177.7(3) . . . . ?
C39B C34B B1B N2B 106.0(2) . . . . ?
C39B C34B B1B N1B -133.0(2) . . . . ?
C39B C34B B1B C40B -7.8(3) . . . . ?
C39B C38B C37B C36B -0.5(5) . . . . ?
C39B C41B C42B C43B -178.9(3) . . . . ?
C41A C39A C38A C37A 175.4(3) . . . . ?
C41A C40A C45A C44A 2.5(4) . . . . ?
C41A C40A B1A N1A 132.1(2) . . . . ?
C41A C40A B1A N2A -109.9(2) . . . . ?
C41A C40A B1A C34A 8.5(3) . . . . ?
C41A C42A C43A C44A 2.2(5) . . . . ?
C16A N1A C1A C2A -160.3(3) . . . . ?
C16A N1A C1A C4A 19.5(4) . . . . ?
C16A N1A B1A N2A 134.9(2) . . . . ?
C16A N1A B1A C34A 8.4(4) . . . . ?
C16A N1A B1A C40A -106.2(3) . . . . ?
C16A C17A C18A C19A 1.5(4) . . . . ?
C16A C21A C20A C19A 0.1(4) . . . . ?
C25B N2B C3B C2B 172.6(2) . . . . ?
C25B N2B C3B C10B -7.5(4) . . . . ?
C25B N2B B1B N1B -143.1(2) . . . . ?
C25B N2B B1B C34B -15.2(3) . . . . ?
C25B N2B B1B C40B 94.0(3) . . . . ?
C25B C26B C27B C28B 1.4(4) . . . . ?
C25B C30B C29B C28B 1.6(4) . . . . ?
C26A C25A C30A C29A -3.3(4) . . . . ?
C26A C25A C30A C33A 172.8(3) . . . . ?
C26A C27A C28A C29A -2.3(4) . . . . ?
C26A C27A C28A C32A -179.1(3) . . . . ?
C26B C25B C30B C29B -1.9(4) . . . . ?
C26B C25B C30B C33B 176.4(3) . . . . ?
C26B C27B C28B C29B -1.7(4) . . . . ?
C26B C27B C28B C32B -178.5(3) . . . . ?
C3A N2A C25A C26A -95.4(3) . . . . ?
C3A N2A C25A C30A 84.6(3) . . . . ?
C3A N2A B1A N1A 41.8(3) . . . . ?
C3A N2A B1A C34A 169.3(2) . . . . ?
C3A N2A B1A C40A -82.1(3) . . . . ?
C3A C2A C1A N1A 15.4(4) . . . . ?
C3A C2A C1A C4A -164.4(3) . . . . ?
C3A C10A C15A C14A -178.6(3) . . . . ?
C3A C10A C11A C12A 177.0(3) . . . . ?
C2A C3A C10A C15A 43.6(4) . . . . ?
C2A C3A C10A C11A -132.6(3) . . . . ?
C2A C1A C4A C5A -124.4(3) . . . . ?
C2A C1A C4A C9A 50.9(4) . . . . ?
C27A C28A C29A C30A 1.0(4) . . . . ?
C2B C1B C4B C5B -139.7(3) . . . . ?
C2B C1B C4B C9B 36.8(4) . . . . ?
C34A C35A C36A C37A -0.5(4) . . . . ?
C34A C39A C38A C37A -1.1(4) . . . . ?
C35A C34A C39A C41A -174.7(2) . . . . ?
C35A C34A C39A C38A 2.3(4) . . . . ?
C35A C34A B1A N1A 46.1(4) . . . . ?
C35A C34A B1A N2A -76.4(4) . . . . ?
C35A C34A B1A C40A 169.8(3) . . . . ?
C35A C36A C37A C38A 1.8(5) . . . . ?
C1B N1B C16B C21B 60.6(3) . . . . ?
C1B N1B C16B C17B -121.8(3) . . . . ?
C1B N1B B1B N2B -46.8(3) . . . . ?
C1B N1B B1B C34B -171.7(2) . . . . ?
C1B N1B B1B C40B 71.0(3) . . . . ?
C1B C2B C3B N2B -18.4(4) . . . . ?
C1B C2B C3B C10B 161.6(3) . . . . ?
C1B C4B C9B C8B -176.4(3) . . . . ?
C36B C35B C34B C39B -1.3(4) . . . . ?
C36B C35B C34B B1B 179.1(3) . . . . ?
C30A C25A C26A C27A 2.1(4) . . . . ?
C30A C25A C26A C31A -174.6(3) . . . . ?
C10B C11B C12B C13B 0.8(5) . . . . ?
C16B N1B C1B C2B -154.0(3) . . . . ?
C16B N1B C1B C4B 25.3(4) . . . . ?
C16B N1B B1B N2B 125.6(2) . . . . ?
C16B N1B B1B C34B 0.7(4) . . . . ?
C16B N1B B1B C40B -116.5(3) . . . . ?
C16B C21B C20B C19B 0.0(4) . . . . ?
C30B C25B C26B C27B 0.5(4) . . . . ?
C30B C25B C26B C31B -177.6(3) . . . . ?
C27B C28B C29B C30B 0.2(5) . . . . ?
C3B N2B C25B C26B -96.6(3) . . . . ?
C3B N2B C25B C30B 83.6(3) . . . . ?
C3B N2B B1B N1B 46.2(3) . . . . ?
C3B N2B B1B C34B 174.2(2) . . . . ?
C3B N2B B1B C40B -76.6(3) . . . . ?
C3B C2B C1B N1B 17.8(4) . . . . ?
C3B C2B C1B C4B -161.6(3) . . . . ?
C3B C10B C15B C14B -177.8(3) . . . . ?
C3B C10B C11B C12B 176.1(3) . . . . ?
C39A C41A C40A C45A 176.3(2) . . . . ?
C39A C41A C40A B1A -8.1(3) . . . . ?
C39A C41A C42A C43A -178.2(3) . . . . ?
C39A C34A C35A C36A -1.5(4) . . . . ?
C39A C34A B1A N1A -129.9(2) . . . . ?
C39A C34A B1A N2A 107.6(2) . . . . ?
C39A C34A B1A C40A -6.2(3) . . . . ?
C10A C3A C2A C1A 165.4(3) . . . . ?
C10A C15A C14A C13A 1.5(5) . . . . ?
C15B C10B C3B N2B -124.4(3) . . . . ?
C15B C10B C3B C2B 55.5(3) . . . . ?
C15B C10B C11B C12B -0.6(4) . . . . ?
C15B C14B C13B C12B -2.1(5) . . . . ?
C40B C41B C42B C43B 0.8(4) . . . . ?
C1A N1A C16A C17A -113.4(3) . . . . ?
C1A N1A C16A C21A 66.8(3) . . . . ?
C1A N1A B1A N2A -41.1(3) . . . . ?
C1A N1A B1A C34A -167.6(2) . . . . ?
C1A N1A B1A C40A 77.8(3) . . . . ?
C1A C4A C5A C6A 173.0(3) . . . . ?
C1A C4A C9A C8A -174.7(3) . . . . ?
C40A C41A C39A C34A 4.0(3) . . . . ?
C40A C41A C39A C38A -172.8(3) . . . . ?
C40A C41A C42A C43A -0.2(4) . . . . ?
C40A C45A C44A C43A -0.7(4) . . . . ?
C44B C43B C42B C41B 1.3(5) . . . . ?
C18B C19B C20B C21B 1.8(4) . . . . ?
C21B C16B C17B C18B 1.6(4) . . . . ?
C21B C16B C17B C22B -176.8(3) . . . . ?
C45B C40B C41B C39B 177.2(2) . . . . ?
C45B C40B C41B C42B -2.6(4) . . . . ?
C45B C40B B1B N2B 65.9(4) . . . . ?
C45B C40B B1B N1B -50.3(4) . . . . ?
C45B C40B B1B C34B -176.9(3) . . . . ?
C45B C44B C43B C42B -1.6(5) . . . . ?
C17B C16B C21B C20B -1.7(4) . . . . ?
C17B C16B C21B C24B 177.3(3) . . . . ?
C17B C18B C19B C20B -1.9(4) . . . . ?
C17B C18B C19B C23B 178.7(3) . . . . ?
C45A C40A B1A N1A -53.2(4) . . . . ?
C45A C40A B1A N2A 64.7(4) . . . . ?
C45A C40A B1A C34A -176.9(3) . . . . ?
C45A C44A C43A C42A -1.7(5) . . . . ?
C15A C10A C11A C12A 0.9(4) . . . . ?
C36A C37A C38A C39A -1.0(5) . . . . ?
C5B C4B C9B C8B 0.1(4) . . . . ?
C5B C6B C7B C8B 0.1(5) . . . . ?
C38B C39B C41B C40B -174.5(3) . . . . ?
C38B C39B C41B C42B 5.2(5) . . . . ?
C20A C19A C18A C17A -0.2(4) . . . . ?
C41B C39B C38B C37B 176.2(3) . . . . ?
C41B C40B C45B C44B 2.3(4) . . . . ?
C41B C40B B1B N2B -108.0(2) . . . . ?
C41B C40B B1B N1B 135.8(2) . . . . ?
C41B C40B B1B C34B 9.3(3) . . . . ?
C11B C10B C3B N2B 58.8(4) . . . . ?
C11B C10B C3B C2B -121.2(3) . . . . ?
C11B C10B C15B C14B -0.9(4) . . . . ?
C11B C12B C13B C14B 0.6(5) . . . . ?
C4B C5B C6B C7B 0.0(5) . . . . ?
C4B C9B C8B C7B -0.1(5) . . . . ?
C6B C5B C4B C1B 176.5(3) . . . . ?
C6B C5B C4B C9B -0.1(5) . . . . ?
C6B C7B C8B C9B 0.0(5) . . . . ?
C18A C17A C16A N1A 178.1(2) . . . . ?
C18A C17A C16A C21A -2.1(4) . . . . ?
C18A C19A C20A C21A -0.6(4) . . . . ?
C22A C17A C16A N1A -1.7(4) . . . . ?
C22A C17A C16A C21A 178.1(3) . . . . ?
C22A C17A C18A C19A -178.6(3) . . . . ?
C19B C18B C17B C16B 0.2(4) . . . . ?
C19B C18B C17B C22B 178.7(3) . . . . ?
C13A C12A C11A C10A 0.9(5) . . . . ?
C42A C41A C39A C34A -177.9(3) . . . . ?
C42A C41A C39A C38A 5.4(5) . . . . ?
C42A C41A C40A C45A -2.0(4) . . . . ?
C42A C41A C40A B1A 173.6(2) . . . . ?
C31A C26A C27A C28A 177.6(3) . . . . ?
C12A C13A C14A C15A 0.3(5) . . . . ?
C24A C21A C20A C19A 179.9(3) . . . . ?
C11A C10A C15A C14A -2.1(5) . . . . ?
C14A C13A C12A C11A -1.5(5) . . . . ?
C4A C5A C6A C7A 2.3(6) . . . . ?
C4A C9A C8A C7A 1.1(5) . . . . ?
C31B C26B C27B C28B 179.6(3) . . . . ?
C5A C4A C9A C8A 0.6(5) . . . . ?
C5A C6A C7A C8A -0.5(6) . . . . ?
C43B C44B C45B C40B -0.3(4) . . . . ?
C33A C30A C29A C28A -174.6(3) . . . . ?
C13B C14B C15B C10B 2.3(5) . . . . ?
C24B C21B C20B C19B -179.1(3) . . . . ?
C33B C30B C29B C28B -176.8(3) . . . . ?
C32A C28A C29A C30A 177.8(3) . . . . ?
C9A C4A C5A C6A -2.3(5) . . . . ?
C9A C8A C7A C6A -1.2(6) . . . . ?
C23A C19A C20A C21A 179.5(3) . . . . ?
C23A C19A C18A C17A 179.7(3) . . . . ?
B1A N1A C16A C17A 70.6(3) . . . . ?
B1A N1A C16A C21A -109.2(3) . . . . ?
B1A N1A C1A C2A 15.9(4) . . . . ?
B1A N1A C1A C4A -164.3(3) . . . . ?
B1A N2A C25A C26A 94.4(3) . . . . ?
B1A N2A C25A C30A -85.6(3) . . . . ?
B1A N2A C3A C2A -16.8(3) . . . . ?
B1A N2A C3A C10A 163.4(2) . . . . ?
B1A C34A C35A C36A -177.3(3) . . . . ?
B1A C34A C39A C41A 2.0(3) . . . . ?
B1A C34A C39A C38A 179.0(2) . . . . ?
B1A C40A C45A C44A -171.9(3) . . . . ?
B1B N2B C25B C26B 93.3(3) . . . . ?
B1B N2B C25B C30B -86.6(3) . . . . ?
B1B N2B C3B C2B -16.8(3) . . . . ?
B1B N2B C3B C10B 163.2(2) . . . . ?
B1B N1B C1B C2B 18.5(4) . . . . ?
B1B N1B C1B C4B -162.2(2) . . . . ?
B1B N1B C16B C21B -111.5(3) . . . . ?
B1B N1B C16B C17B 66.1(3) . . . . ?
B1B C34B C39B C38B -178.8(2) . . . . ?
B1B C34B C39B C41B 4.0(3) . . . . ?
B1B C40B C45B C44B -171.1(3) . . . . ?
B1B C40B C41B C39B -7.8(3) . . . . ?
B1B C40B C41B C42B 172.5(3) . . . . ?
C23B C19B C20B C21B -178.9(3) . . . . ?
C32B C28B C29B C30B 177.0(3) . . . . ?
C6C C5C C4C C3C 179.8(7) . . . . ?
C2C C3C C4C C5C -177.0(10) . . . . ?
C4C C3C C2C C1C -177.4(8) . . . . ?
